data_2010185
loop_
_publ_author_name
'Mackay, M.F.'
'McLeish, M.J.'
'Campbell, M.'

_publ_section_title
;
 Two nitrogen-containing analogues of chorismic acid
;
_journal_issue 11
_journal_name_full 'Acta Crystallographica Section C'
_journal_page_first 1734
_journal_page_last 1738
_journal_paper_doi 10.1107/S010827019400212X
_journal_volume 50
_journal_year 1994
_chemical_formula_moiety 'C13 H23 N1 O5'
_chemical_formula_sum 'C13 H23 N O5'
_chemical_formula_weight 273.3
_chemical_name_systematic
;
Methyl 3-[(tert-butyloxycarbonyl)amino]-4-hydroxy-cyclohexane-1-carboxylate
;
_space_group_IT_number 14
_symmetry_cell_setting monoclinic
_symmetry_space_group_name_Hall '-P 2yn'
_symmetry_space_group_name_H-M 'P 1 21/n 1'
_cell_angle_alpha 90.0
_cell_angle_beta 99.510(10)
_cell_angle_gamma 90.0
_cell_formula_units_Z 4
_cell_length_a 14.2140(10)
_cell_length_b 6.5930(10)
_cell_length_c 16.5430(10)
_cell_measurement_reflns_used 25
_cell_measurement_temperature 291.0(10)
_cell_measurement_theta_max 40
_cell_measurement_theta_min 22
_cell_volume 1529.0(3)
_computing_cell_refinement 'Rigaku-AFC software'
_computing_data_collection 'Rigaku-AFC software'
_computing_data_reduction 'Rigaku-AFC software'
_computing_molecular_graphics 'ORTEPII (Johnson, 1976)'
_computing_publication_material 'Xtal3.0 (Hall & Stewart, 1990)'
_computing_structure_refinement SHELX76
_computing_structure_solution 'SHELX76 (Sheldrick, 1976)'
_diffrn_ambient_temperature 291.0(10)
_diffrn_measurement_device 'Rigaku-AFC diffractometer'
_diffrn_measurement_method \w/2\q
_diffrn_radiation_monochromator graphite
_diffrn_radiation_source xray_tube
_diffrn_radiation_type 'Copper K\a'
_diffrn_radiation_wavelength 1.5418
_diffrn_reflns_av_R_equivalents 0.018
_diffrn_reflns_av_sigmaI/netI 0
_diffrn_reflns_limit_h_max 16
_diffrn_reflns_limit_h_min -16
_diffrn_reflns_limit_k_max 7
_diffrn_reflns_limit_k_min 0
_diffrn_reflns_limit_l_max 19
_diffrn_reflns_limit_l_min 0
_diffrn_reflns_number 2685
_diffrn_reflns_theta_max 65.0
_diffrn_reflns_theta_min 4.5
_diffrn_standards_decay_% <1.5
_diffrn_standards_interval_count 50
_diffrn_standards_number 3
_exptl_absorpt_coefficient_mu 0.72
_exptl_absorpt_correction_T_max 0.801
_exptl_absorpt_correction_T_min 0.656
_exptl_absorpt_correction_type 'gaussian, SHELX76 (Sheldrick, 1976)'
_exptl_crystal_colour colourless
_exptl_crystal_density_diffrn 1.187
_exptl_crystal_density_meas 1.189(5)
_exptl_crystal_density_method flotation
_exptl_crystal_description lathe-shaped
_exptl_crystal_F_000 592
_exptl_crystal_size_max 0.51
_exptl_crystal_size_mid 0.49
_exptl_crystal_size_min 0.21
_refine_diff_density_max 0.36
_refine_diff_density_min -0.26
_refine_ls_abs_structure_Flack 0
_refine_ls_extinction_coef 1.3E-6(1)
_refine_ls_extinction_method SHELX76
_refine_ls_goodness_of_fit_obs 3.79
_refine_ls_matrix_type full
_refine_ls_number_constraints 0
_refine_ls_number_parameters 219
_refine_ls_number_reflns 1728
_refine_ls_number_restraints 0
_refine_ls_R_factor_obs 0.070
_refine_ls_shift/esd_max 0.002
_refine_ls_structure_factor_coef F
_refine_ls_weighting_details 'w = 1/[\s^2^(F) + 0.000045F^2^]'
_refine_ls_weighting_scheme calc
_refine_ls_wR_factor_obs 0.075
_reflns_number_observed 1728
_reflns_number_total 2134
_reflns_observed_criterion F>6.0\sF
_cod_data_source_file hr1005.cif
_cod_data_source_block TOZ
_cod_depositor_comments
;
 Adding the _atom_site_type_symbol data item.

 Antanas Vaitkus,
 2017-01-17

The following automatic conversions were performed:

'_refine_ls_weighting_scheme' value '1/[\s^2^(F) + 0.000045F^2^]' was
changed to 'calc'. New tag '_refine_ls_weighting_details' was
created. The value of the new tag was set to 'w = 1/[\s^2^(F) +
0.000045F^2^]'.

Automatic conversion script
Id: cif_fix_values 3143 2015-03-26 13:38:13Z robertas 
;
_cod_original_cell_volume 1529.0(5)
_cod_original_sg_symbol_H-M 'P 21/n'
_cod_original_formula_sum 'C13 H23 N1 O5'
_cod_database_code 2010185

loop_
_symmetry_equiv_pos_as_xyz
x,y,z
-x,-y,-z
1/2-x,1/2+y,1/2-z
1/2+x,1/2-y,1/2+z

loop_
_atom_site_aniso_label
_atom_site_aniso_U_11
_atom_site_aniso_U_22
_atom_site_aniso_U_33
_atom_site_aniso_U_12
_atom_site_aniso_U_13
_atom_site_aniso_U_23
C1 0.119(4) 0.076(4) 0.061(3) -0.006(3) 0.028(3) 0.002(3)
C2 0.087(4) 0.074(4) 0.066(3) -0.009(3) 0.013(3) 0.010(3)
C3 0.055(2) 0.044(3) 0.066(3) 0.000(2) 0.028(2) 0.008(2)
C4 0.056(2) 0.044(2) 0.062(3) 0.002(2) 0.023(2) -0.002(2)
C5 0.061(3) 0.070(3) 0.087(4) 0.003(2) 0.041(3) 0.003(3)
C6 0.126(5) 0.097(5) 0.083(4) 0.011(4) 0.066(4) 0.008(3)
C1' 0.102(4) 0.075(4) 0.108(4) -0.023(4) 0.040(4) 0.010(3)
O1' 0.128(4) 0.113(4) 0.275(6) -0.015(3) 0.020(4) 0.075(4)
O2' 0.119(3) 0.107(3) 0.166(4) -0.016(3) -0.024(3) 0.038(3)
C2' 0.153(6) 0.078(4) 0.163(6) 0.003(4) -0.011(5) 0.037(4)
O4 0.062(2) 0.054(2) 0.070(2) -0.002(2) 0.011(2) -0.004(2)
N3 0.057(2) 0.043(2) 0.079(2) 0.007(2) 0.035(2) 0.018(2)
C7' 0.048(2) 0.052(2) 0.068(3) 0.004(2) 0.021(2) 0.009(2)
O7' 0.063(2) 0.050(2) 0.095(2) 0.0060(10) 0.034(2) 0.016(2)
O8' 0.060(2) 0.057(2) 0.090(2) 0.0050(10) 0.041(2) 0.018(2)
C9' 0.053(2) 0.072(3) 0.087(3) 0.001(2) 0.037(2) 0.007(3)
C10 0.053(3) 0.152(5) 0.120(4) 0.021(3) 0.025(3) 0.038(4)
C11' 0.136(5) 0.124(5) 0.116(5) -0.030(4) 0.074(4) -0.033(4)
C12 0.076(3) 0.100(4) 0.114(4) 0.000(3) 0.052(3) 0.036(3)

loop_
_atom_site_label
_atom_site_type_symbol
_atom_site_fract_x
_atom_site_fract_y
_atom_site_fract_z
C1 C 0.3059(4) -0.0170(8) 0.5034(3)
C2 C 0.3630(4) 0.0489(9) 0.4356(3)
C3 C 0.3186(3) -0.0193(6) 0.3494(2)
C4 C 0.2151(3) 0.0474(6) 0.3305(2)
C5 C 0.1604(3) -0.0413(8) 0.3931(3)
C6 C 0.2005(5) 0.0308(10) 0.4784(3)
C1' C 0.3228(5) -0.2366(8) 0.5275(4)
O1' O 0.2652(3) -0.3616(7) 0.5267(4)
O2' O 0.4104(3) -0.2748(6) 0.5565(3)
C2' C 0.4352(4) -0.4687(8) 0.5953(4)
O4 O 0.1748(2) -0.0127(5) 0.2491(2)
N3 N 0.3733(2) 0.0620(5) 0.2903(2)
C7' C 0.4465(2) -0.0354(6) 0.2673(2)
O7' O 0.4679(2) -0.2113(4) 0.2827(2)
O8' O 0.4937(2) 0.0905(4) 0.2232(2)
C9' C 0.5734(3) 0.0200(6) 0.1842(3)
C10' C 0.6544(3) -0.0529(9) 0.2491(3)
C11' C 0.5398(4) -0.1411(9) 0.1222(3)
C12' C 0.6011(3) 0.2108(7) 0.1419(3)
H2'a H 0.5113 -0.4752 0.6160
H2'b H 0.3986 -0.4865 0.6471
H2'c H 0.4143 -0.5891 0.5518
H10'a H 0.7127 -0.1046 0.2200
H10'b H 0.6784 -0.0702 0.2904
H10'c H 0.6297 -0.1764 0.2830
H11'a H 0.5989 -0.1918 0.0938
H11'b H 0.5116 -0.2676 0.1521
H11'c H 0.4846 -0.0799 0.0758
H12'a H 0.6601 0.1775 0.1105
H12'b H 0.5401 0.2627 0.0982
H12'c H 0.6219 0.3276 0.1872
H1 H 0.328(3) 0.079(7) 0.553(3)
H2a H 0.427(3) 0.015(7) 0.444(3)
H2b H 0.366(3) 0.202(7) 0.433(3)
H3 H 0.320(2) -0.156(5) 0.346(2)
H4 H 0.213(2) 0.200(5) 0.334(2)
H5a H 0.163(2) -0.190(6) 0.393(2)
H5b H 0.091(3) -0.003(6) 0.374(2)
H6a H 0.165(3) -0.033(7) 0.513(3)
H6b H 0.197(3) 0.198(8) 0.479(3)
HO4 H 0.133(3) 0.060(6) 0.231(3)
HN3 H 0.364(2) 0.188(5) 0.278(2)

loop_
_atom_type_symbol
_atom_type_scat_dispersion_real
_atom_type_scat_dispersion_imag
_atom_type_scat_source
C .017 .009 International_Tables_Vol_IV
H 0 0 International_Tables_Vol_IV
N .029 .018 International_Tables_Vol_IV
O .0471 .032 International_Tables_Vol_IV

loop_
_geom_angle_atom_site_label_1
_geom_angle_atom_site_label_2
_geom_angle_atom_site_label_3
_geom_angle
_geom_angle_publ_flag
C2 C1 C6 110.8(4) yes
C2 C1 C1' 112.3(4) yes
C6 C1 C1' 112.2(4) yes
C1 C2 C3 114.0(4) yes
C2 C3 C4 110.1(3) yes
C2 C3 N3 109.6(3) yes
C4 C3 N3 111.3(3) yes
C3 C4 C5 109.7(3) yes
C3 C4 O4 109.7(3) yes
C5 C4 O4 111.5(3) yes
C4 C5 C6 111.2(4) yes
C1 C6 C5 113.1(4) yes
C1 C1' O1' 126.6(5) yes
C1 C1' O2' 112.9(4) yes
O1' C1' O2' 120.3(4) yes
C1' O2' C2' 119.3(4) yes
C3 N3 C7' 123.1(3) yes
N3 C7' O7' 125.5(2) yes
N3 C7' O8' 109.8(2) yes
O7' C7' O8' 124.7(2) yes
C7' O8' C9' 122.0(3) yes
O8' C9' C10' 109.9(3) yes
O8' C9' C11' 110.1(3) yes
O8' C9' C12' 102.5(3) yes
C10' C9' C11' 112.2(3) yes
C10' C9' C12' 111.3(3) yes
C11' C9' C12' 110.4(3) yes

loop_
_geom_bond_atom_site_label_1
_geom_bond_atom_site_label_2
_geom_bond_distance
_geom_bond_publ_flag
C1 C2 1.551(8) yes
C1 C6 1.520(9) yes
C1 C1' 1.510(7) yes
C2 C3 1.529(6) yes
C3 C4 1.518(6) yes
C3 N3 1.449(5) yes
C4 C5 1.512(6) yes
C4 O4 1.430(5) yes
C5 C6 1.509(7) yes
C1' O1' 1.160(8) yes
C1' O2' 1.283(8) yes
O2' C2' 1.448(7) yes
N3 C7' 1.331(5) yes
C7' O7' 1.215(5) yes
C7' O8' 1.354(5) yes
O8' C9' 1.469(6) yes
C9' C10' 1.517(6) yes
C9' C11' 1.499(7) yes
C9' C12' 1.523(6) yes

loop_
_geom_torsion_atom_site_label_1
_geom_torsion_atom_site_label_2
_geom_torsion_atom_site_label_3
_geom_torsion_atom_site_label_4
_geom_torsion
_geom_torsion_publ_flag
C1 C6 C5 C4 -56.7(6) yes
C6 C5 C4 C3 60.9(5) yes
C5 C4 C3 C2 -58.5(4) yes
C4 C3 C2 C1 53.1(5) yes
C3 C2 C1 C6 -47.7(6) yes
C2 C1 C6 C5 48.9(6) yes
C6 C1 C1' O1' 1.4(9) yes
C1 C1' O2' C2' 169.4(5) yes
O4 C4 C3 N3 56.8(4) yes
C4 C3 N3 C7' -147.7(3) yes
C2 C3 N3 C7' 90.2(4) yes
C3 N3 C7' O8' -169.3(3) yes
N3 C7' O8' C9' -175.2(3) yes
C7' O8' C9' C12' 179.2(3) yes
